data_1574079
loop_
_publ_author_name
'Tong, Ka-Ming'
'Toigo, Jessica'
'Wolf, Michael O.'

_publ_section_title
;
 Deep-blue phosphorescence from platinum(ii) bis(acetylide) complexes with
 sulfur-bridged dipyridyl ligands.
;
_journal_issue 14
_journal_name_full 'Chemical science'
_journal_page_first 5948
_journal_page_last 5956
_journal_paper_doi 10.1039/d4sc08205b
_journal_volume 16
_journal_year 2025
_chemical_formula_moiety 'C26 H18 N2 Pt S'
_chemical_formula_sum 'C26 H18 N2 Pt S'
_chemical_formula_weight 585.57
_space_group_crystal_system triclinic
_space_group_IT_number 2
_space_group_name_Hall '-P 1'
_space_group_name_H-M_alt 'P -1'
_atom_sites_solution_hydrogens geom
_audit_creation_date 2024-10-23
_audit_creation_method
;
Olex2 1.5
(compiled 2021.12.09 svn.r5202d8cf for OlexSys, GUI svn.r6439)
;
_audit_update_record
;
2024-10-24 deposited with the CCDC.	2025-02-26 downloaded from the CCDC.
;
_cell_angle_alpha 67.6220(10)
_cell_angle_beta 89.7200(10)
_cell_angle_gamma 65.4480(10)
_cell_formula_units_Z 4
_cell_length_a 11.2341(5)
_cell_length_b 13.2688(6)
_cell_length_c 17.1255(8)
_cell_measurement_reflns_used 9770
_cell_measurement_temperature 100
_cell_measurement_theta_max 30.66
_cell_measurement_theta_min 2.61
_cell_volume 2111.14(17)
_computing_cell_refinement 'SAINT V8.40B (?, 2016)'
_computing_data_reduction 'SAINT V8.40B (?, 2016)'
_computing_molecular_graphics 'Olex2 1.5 (Dolomanov et al., 2009)'
_computing_publication_material 'Olex2 1.5 (Dolomanov et al., 2009)'
_computing_structure_refinement 'XL  (Sheldrick, 2008)'
_computing_structure_solution 'SHELXT 2018/2 (Sheldrick, 2018)'
_diffrn_ambient_temperature 100
_diffrn_measured_fraction_theta_full 1.000
_diffrn_measured_fraction_theta_max 0.996
_diffrn_measurement_device_type 'Bruker APEX-II CCD'
_diffrn_measurement_method '\f and \w scans'
_diffrn_radiation_type MoK\a
_diffrn_radiation_wavelength 0.71073
_diffrn_reflns_av_R_equivalents 0.0231
_diffrn_reflns_av_unetI/netI 0.0150
_diffrn_reflns_Laue_measured_fraction_full 1.000
_diffrn_reflns_Laue_measured_fraction_max 0.996
_diffrn_reflns_limit_h_max 16
_diffrn_reflns_limit_h_min -16
_diffrn_reflns_limit_k_max 15
_diffrn_reflns_limit_k_min -19
_diffrn_reflns_limit_l_max 24
_diffrn_reflns_limit_l_min -24
_diffrn_reflns_number 84801
_diffrn_reflns_point_group_measured_fraction_full 1.000
_diffrn_reflns_point_group_measured_fraction_max 0.996
_diffrn_reflns_theta_full 25.242
_diffrn_reflns_theta_max 30.664
_diffrn_reflns_theta_min 1.308
_exptl_absorpt_coefficient_mu 6.761
_exptl_absorpt_correction_T_max 0.7461
_exptl_absorpt_correction_T_min 0.5327
_exptl_absorpt_correction_type multi-scan
_exptl_absorpt_process_details
;
SADABS-2016/2 (Bruker,2016/2) was used for absorption correction.
wR2(int) was 0.0986 before and 0.0334 after correction.
The Ratio of minimum to maximum transmission is 0.7140.
The \l/2 correction factor is Not present.
;
_exptl_crystal_colour yellow
_exptl_crystal_colour_primary yellow
_exptl_crystal_density_diffrn 1.842
_exptl_crystal_description plate
_exptl_crystal_F_000 1128
_exptl_crystal_size_max 0.37
_exptl_crystal_size_mid 0.29
_exptl_crystal_size_min 0.21
_refine_diff_density_max 0.857
_refine_diff_density_min -0.842
_refine_diff_density_rms 0.080
_refine_ls_extinction_method none
_refine_ls_goodness_of_fit_ref 1.041
_refine_ls_hydrogen_treatment constr
_refine_ls_matrix_type full
_refine_ls_number_parameters 541
_refine_ls_number_reflns 13013
_refine_ls_number_restraints 0
_refine_ls_restrained_S_all 1.041
_refine_ls_R_factor_all 0.0173
_refine_ls_R_factor_gt 0.0139
_refine_ls_shift/su_max 0.007
_refine_ls_shift/su_mean 0.000
_refine_ls_structure_factor_coef Fsqd
_refine_ls_weighting_details 'w=1/[\s^2^(Fo^2^)+(0.0117P)^2^+1.6422P] where P=(Fo^2^+2Fc^2^)/3'
_refine_ls_weighting_scheme calc
_refine_ls_wR_factor_gt 0.0304
_refine_ls_wR_factor_ref 0.0314
_reflns_Friedel_coverage 0.000
_reflns_number_gt 11810
_reflns_number_total 13013
_reflns_threshold_expression 'I > 2\s(I)'
_cod_data_source_file d4sc08205b2.cif
_cod_data_source_block mo_mw540_0m_a
_cod_depositor_comments 'Adding full bibliography for 1574079--1574083.cif.'
_cod_database_code 1574079
_shelx_shelxl_version_number 2018/3
_shelx_space_group_comment
;
The symmetry employed for this shelxl refinement is uniquely defined
by the following loop, which should always be used as a source of
symmetry information in preference to the above space-group names.
They are only intended as comments.
;
_olex2_refinement_description
;
1. Fixed Uiso
 At 1.2 times of:
  All C(H) groups
2.a Aromatic/amide H refined with riding coordinates:
 C9(H9), C15(H15), C10(H10), C33(H33), C16(H16), C49(H49), C22(H22), C35(H35),
 C17(H17), C5(H5), C18(H18), C25(H25), C14(H14), C2(H2), C31(H31), C52(H52),
 C23(H23), C36(H36), C42(H42), C7(H7), C48(H48), C43(H43), C34(H34), C4(H4),
 C50(H50), C41(H41), C51(H51), C30(H30), C26(H26), C28(H28), C29(H29), C3(H3),
 C40(H40), C24(H24), C44(H44), C8(H8)
;
_olex2_submission_special_instructions 'No special instructions were received'

loop_
_space_group_symop_operation_xyz
'x, y, z'
'-x, -y, -z'

loop_
_atom_site_label
_atom_site_type_symbol
_atom_site_fract_x
_atom_site_fract_y
_atom_site_fract_z
_atom_site_U_iso_or_equiv
_atom_site_adp_type
_atom_site_occupancy
_atom_site_site_symmetry_order
_atom_site_calc_flag
_atom_site_refinement_flags_posn
_atom_site_refinement_flags_adp
_atom_site_refinement_flags_occupancy
_atom_site_disorder_assembly
_atom_site_disorder_group
Pt1 Pt 0.47104(2) 0.15107(2) 0.56880(2) 0.01100(2) Uani 1 1 d . . . . .
Pt2 Pt -0.02385(2) 0.46805(2) 0.86895(2) 0.01133(2) Uani 1 1 d . . . . .
S2 S -0.10346(4) 0.66943(4) 0.66920(3) 0.01630(8) Uani 1 1 d . . . . .
S1 S 0.44768(5) 0.08347(4) 0.77286(3) 0.02018(8) Uani 1 1 d . . . . .
N4 N -0.09703(13) 0.65499(12) 0.83053(8) 0.0123(2) Uani 1 1 d . . . . .
N1 N 0.29614(14) 0.21919(13) 0.61451(9) 0.0151(3) Uani 1 1 d . . . . .
N2 N 0.51469(13) -0.02207(12) 0.66224(8) 0.0129(2) Uani 1 1 d . . . . .
N3 N 0.10894(14) 0.47691(12) 0.78340(9) 0.0142(3) Uani 1 1 d . . . . .
C1 C 0.29479(18) 0.18421(15) 0.69946(11) 0.0174(3) Uani 1 1 d . . . . .
C9 C 0.58094(16) -0.23395(15) 0.70070(11) 0.0179(3) Uani 1 1 d . . . . .
H9 H 0.605830 -0.298999 0.683484 0.022 Uiso 1 1 calc R U . . .
C11 C 0.42312(17) 0.31450(15) 0.48117(10) 0.0159(3) Uani 1 1 d . . . . .
C32 C -0.11677(15) 0.73054(14) 0.74682(10) 0.0132(3) Uani 1 1 d . . . . .
C15 C 0.24527(16) 0.68944(15) 0.21502(11) 0.0176(3) Uani 1 1 d . . . . .
H15 H 0.197515 0.713587 0.160287 0.021 Uiso 1 1 calc R U . . .
C39 C 0.16044(18) 0.05514(15) 0.94756(10) 0.0167(3) Uani 1 1 d . . . . .
C19 C 0.63060(16) 0.08414(15) 0.52255(10) 0.0140(3) Uani 1 1 d . . . . .
C37 C 0.05107(16) 0.29219(15) 0.90613(10) 0.0152(3) Uani 1 1 d . . . . .
C10 C 0.55355(15) -0.11807(15) 0.64124(11) 0.0144(3) Uani 1 1 d . . . . .
H10 H 0.562372 -0.105479 0.583505 0.017 Uiso 1 1 calc R U . . .
C33 C -0.15471(16) 0.85365(15) 0.71952(11) 0.0168(3) Uani 1 1 d . . . . .
H33 H -0.167945 0.904330 0.660281 0.020 Uiso 1 1 calc R U . . .
C47 C -0.27915(16) 0.43854(15) 1.07825(10) 0.0146(3) Uani 1 1 d . . . . .
C12 C 0.38535(17) 0.41787(15) 0.42729(11) 0.0163(3) Uani 1 1 d . . . . .
C21 C 0.82700(16) -0.01204(15) 0.44745(11) 0.0154(3) Uani 1 1 d . . . . .
C13 C 0.34665(16) 0.53822(15) 0.36143(10) 0.0146(3) Uani 1 1 d . . . . .
C16 C 0.28432(17) 0.76825(15) 0.22991(11) 0.0183(3) Uani 1 1 d . . . . .
H16 H 0.265509 0.845160 0.184991 0.022 Uiso 1 1 calc R U . . .
C49 C -0.27857(18) 0.33219(16) 1.22931(11) 0.0187(3) Uani 1 1 d . . . . .
H49 H -0.232954 0.267726 1.284035 0.022 Uiso 1 1 calc R U . . .
C22 C 0.79784(18) 0.02467(17) 0.35849(11) 0.0191(3) Uani 1 1 d . . . . .
H22 H 0.709778 0.080761 0.328010 0.023 Uiso 1 1 calc R U . . .
C35 C -0.15287(16) 0.82542(15) 0.86585(11) 0.0168(3) Uani 1 1 d . . . . .
H35 H -0.164895 0.856662 0.908371 0.020 Uiso 1 1 calc R U . . .
C17 C 0.35121(17) 0.73388(15) 0.31104(11) 0.0182(3) Uani 1 1 d . . . . .
H17 H 0.376233 0.788285 0.321672 0.022 Uiso 1 1 calc R U . . .
C5 C 0.17896(17) 0.29721(16) 0.55968(12) 0.0191(3) Uani 1 1 d . . . . .
H5 H 0.177773 0.320649 0.499792 0.023 Uiso 1 1 calc R U . . .
C18 C 0.38134(16) 0.62048(15) 0.37633(11) 0.0164(3) Uani 1 1 d . . . . .
H18 H 0.425840 0.598289 0.431593 0.020 Uiso 1 1 calc R U . . .
C25 C 1.05618(18) -0.13861(17) 0.44617(14) 0.0263(4) Uani 1 1 d . . . . .
H25 H 1.144825 -0.193891 0.475909 0.032 Uiso 1 1 calc R U . . .
C14 C 0.27596(16) 0.57537(15) 0.28005(10) 0.0155(3) Uani 1 1 d . . . . .
H14 H 0.248909 0.522109 0.269376 0.019 Uiso 1 1 calc R U . . .
C45 C -0.14400(16) 0.45850(14) 0.95065(10) 0.0148(3) Uani 1 1 d . . . . .
C2 C 0.1793(2) 0.22791(18) 0.73130(12) 0.0240(4) Uani 1 1 d . . . . .
H2 H 0.181669 0.201431 0.791461 0.029 Uiso 1 1 calc R U . . .
C31 C 0.23965(16) 0.39695(15) 0.80774(12) 0.0176(3) Uani 1 1 d . . . . .
H31 H 0.272618 0.341060 0.866321 0.021 Uiso 1 1 calc R U . . .
C52 C -0.41202(17) 0.52079(16) 1.06951(11) 0.0182(3) Uani 1 1 d . . . . .
H52 H -0.458466 0.585694 1.015094 0.022 Uiso 1 1 calc R U . . .
C38 C 0.10180(18) 0.18312(15) 0.92785(10) 0.0176(3) Uani 1 1 d . . . . .
C23 C 0.8964(2) -0.02015(19) 0.31459(13) 0.0268(4) Uani 1 1 d . . . . .
H23 H 0.875404 0.005240 0.254436 0.032 Uiso 1 1 calc R U . . .
C36 C -0.11481(15) 0.70266(15) 0.88906(10) 0.0142(3) Uani 1 1 d . . . . .
H36 H -0.100822 0.650497 0.948028 0.017 Uiso 1 1 calc R U . . .
C20 C 0.72307(16) 0.03776(15) 0.49103(10) 0.0156(3) Uani 1 1 d . . . . .
C42 C 0.27326(19) -0.19303(16) 0.98196(12) 0.0223(4) Uani 1 1 d . . . . .
H42 H 0.311719 -0.277100 0.993492 0.027 Uiso 1 1 calc R U . . .
C7 C 0.52838(18) -0.15587(16) 0.80732(11) 0.0200(3) Uani 1 1 d . . . . .
H7 H 0.518576 -0.166631 0.864669 0.024 Uiso 1 1 calc R U . . .
C48 C -0.21399(17) 0.34278(15) 1.15959(11) 0.0164(3) Uani 1 1 d . . . . .
H48 H -0.124653 0.284691 1.166790 0.020 Uiso 1 1 calc R U . . .
C43 C 0.1429(2) -0.11731(17) 0.94016(13) 0.0244(4) Uani 1 1 d . . . . .
H43 H 0.091388 -0.149639 0.923380 0.029 Uiso 1 1 calc R U . . .
C34 C -0.17314(17) 0.90189(15) 0.78011(11) 0.0186(3) Uani 1 1 d . . . . .
H34 H -0.199301 0.986230 0.762989 0.022 Uiso 1 1 calc R U . . .
C4 C 0.06060(18) 0.34423(18) 0.58751(13) 0.0242(4) Uani 1 1 d . . . . .
H4 H -0.020094 0.399279 0.547290 0.029 Uiso 1 1 calc R U . . .
C50 C -0.41016(18) 0.41573(17) 1.21944(12) 0.0204(3) Uani 1 1 d . . . . .
H50 H -0.454077 0.409038 1.267385 0.024 Uiso 1 1 calc R U . . .
C6 C 0.49950(17) -0.04137(15) 0.74410(10) 0.0161(3) Uani 1 1 d . . . . .
C41 C 0.3475(2) -0.14600(17) 1.00692(13) 0.0256(4) Uani 1 1 d . . . . .
H41 H 0.437097 -0.198136 1.035808 0.031 Uiso 1 1 calc R U . . .
C51 C -0.47643(18) 0.50848(17) 1.13939(12) 0.0213(3) Uani 1 1 d . . . . .
H51 H -0.566890 0.564265 1.132195 0.026 Uiso 1 1 calc R U . . .
C30 C 0.32700(18) 0.39348(17) 0.75066(13) 0.0222(4) Uani 1 1 d . . . . .
H30 H 0.418277 0.336245 0.769924 0.027 Uiso 1 1 calc R U . . .
C26 C 0.95804(17) -0.09492(16) 0.49083(12) 0.0204(3) Uani 1 1 d . . . . .
H26 H 0.979800 -0.121322 0.551058 0.024 Uiso 1 1 calc R U . . .
C28 C 0.14808(18) 0.56064(17) 0.64016(12) 0.0199(3) Uani 1 1 d . . . . .
H28 H 0.114100 0.619455 0.582358 0.024 Uiso 1 1 calc R U . . .
C29 C 0.28011(19) 0.47429(17) 0.66505(13) 0.0234(4) Uani 1 1 d . . . . .
H29 H 0.337453 0.470548 0.624188 0.028 Uiso 1 1 calc R U . . .
C27 C 0.06610(16) 0.55976(15) 0.70121(10) 0.0149(3) Uani 1 1 d . . . . .
C46 C -0.21004(16) 0.45128(15) 1.00696(11) 0.0163(3) Uani 1 1 d . . . . .
C3 C 0.0613(2) 0.31005(19) 0.67467(14) 0.0275(4) Uani 1 1 d . . . . .
H3 H -0.018480 0.342786 0.695066 0.033 Uiso 1 1 calc R U . . .
C40 C 0.29214(19) -0.02276(16) 0.99012(12) 0.0220(3) Uani 1 1 d . . . . .
H40 H 0.344179 0.008494 1.007695 0.026 Uiso 1 1 calc R U . . .
C24 C 1.0251(2) -0.10178(18) 0.35835(15) 0.0300(4) Uani 1 1 d . . . . .
H24 H 1.092287 -0.132587 0.328234 0.036 Uiso 1 1 calc R U . . .
C44 C 0.08658(19) 0.00585(16) 0.92253(12) 0.0236(4) Uani 1 1 d . . . . .
H44 H -0.002908 0.057272 0.893196 0.028 Uiso 1 1 calc R U . . .
C8 C 0.57175(18) -0.25430(16) 0.78555(12) 0.0208(3) Uani 1 1 d . . . . .
H8 H 0.594679 -0.334001 0.827928 0.025 Uiso 1 1 calc R U . . .

loop_
_atom_site_aniso_label
_atom_site_aniso_U_11
_atom_site_aniso_U_22
_atom_site_aniso_U_33
_atom_site_aniso_U_23
_atom_site_aniso_U_13
_atom_site_aniso_U_12
Pt1 0.01297(3) 0.01173(3) 0.00811(3) -0.00400(2) 0.00320(2) -0.00549(2)
Pt2 0.01174(3) 0.01063(3) 0.01026(3) -0.00486(2) 0.00161(2) -0.00332(2)
S2 0.01648(18) 0.01914(19) 0.01178(17) -0.00792(15) 0.00100(14) -0.00529(15)
S1 0.0335(2) 0.0217(2) 0.01097(17) -0.00835(16) 0.00560(16) -0.01592(19)
N4 0.0116(6) 0.0118(6) 0.0110(6) -0.0048(5) 0.0004(5) -0.0031(5)
N1 0.0186(7) 0.0152(6) 0.0150(6) -0.0089(5) 0.0078(5) -0.0085(5)
N2 0.0136(6) 0.0142(6) 0.0110(6) -0.0043(5) 0.0018(5) -0.0072(5)
N3 0.0148(6) 0.0136(6) 0.0160(6) -0.0085(5) 0.0034(5) -0.0057(5)
C1 0.0261(9) 0.0178(8) 0.0163(7) -0.0106(6) 0.0098(6) -0.0136(7)
C9 0.0144(7) 0.0156(8) 0.0238(8) -0.0076(7) 0.0017(6) -0.0071(6)
C11 0.0182(8) 0.0190(8) 0.0117(7) -0.0075(6) 0.0050(6) -0.0084(6)
C32 0.0116(7) 0.0142(7) 0.0135(7) -0.0068(6) 0.0011(5) -0.0045(6)
C15 0.0148(7) 0.0171(8) 0.0137(7) -0.0051(6) 0.0031(6) -0.0018(6)
C39 0.0241(8) 0.0133(7) 0.0105(7) -0.0047(6) 0.0071(6) -0.0068(6)
C19 0.0144(7) 0.0147(7) 0.0106(7) -0.0028(6) 0.0015(5) -0.0067(6)
C37 0.0175(7) 0.0160(7) 0.0119(7) -0.0067(6) 0.0038(6) -0.0065(6)
C10 0.0102(7) 0.0159(7) 0.0169(7) -0.0071(6) 0.0013(6) -0.0054(6)
C33 0.0160(7) 0.0146(7) 0.0131(7) -0.0025(6) 0.0001(6) -0.0037(6)
C47 0.0149(7) 0.0157(7) 0.0172(7) -0.0091(6) 0.0047(6) -0.0083(6)
C12 0.0167(7) 0.0170(8) 0.0154(7) -0.0066(6) 0.0057(6) -0.0079(6)
C21 0.0144(7) 0.0147(7) 0.0195(8) -0.0072(6) 0.0068(6) -0.0086(6)
C13 0.0126(7) 0.0136(7) 0.0136(7) -0.0041(6) 0.0052(6) -0.0037(6)
C16 0.0161(8) 0.0131(7) 0.0179(8) -0.0024(6) 0.0061(6) -0.0033(6)
C49 0.0227(8) 0.0173(8) 0.0185(8) -0.0065(6) 0.0048(7) -0.0118(7)
C22 0.0198(8) 0.0233(8) 0.0193(8) -0.0095(7) 0.0080(6) -0.0137(7)
C35 0.0152(7) 0.0160(7) 0.0181(8) -0.0097(6) 0.0001(6) -0.0037(6)
C17 0.0152(7) 0.0146(7) 0.0234(8) -0.0072(7) 0.0048(6) -0.0060(6)
C5 0.0181(8) 0.0189(8) 0.0211(8) -0.0112(7) 0.0053(6) -0.0066(7)
C18 0.0135(7) 0.0171(8) 0.0166(7) -0.0065(6) 0.0031(6) -0.0055(6)
C25 0.0153(8) 0.0182(8) 0.0448(12) -0.0127(8) 0.0118(8) -0.0074(7)
C14 0.0142(7) 0.0145(7) 0.0160(7) -0.0066(6) 0.0042(6) -0.0046(6)
C45 0.0149(7) 0.0122(7) 0.0149(7) -0.0054(6) 0.0006(6) -0.0041(6)
C2 0.0365(10) 0.0282(9) 0.0249(9) -0.0190(8) 0.0211(8) -0.0230(9)
C31 0.0146(7) 0.0149(7) 0.0247(8) -0.0103(7) 0.0032(6) -0.0059(6)
C52 0.0161(8) 0.0179(8) 0.0194(8) -0.0082(7) 0.0031(6) -0.0060(6)
C38 0.0237(8) 0.0170(8) 0.0120(7) -0.0065(6) 0.0053(6) -0.0086(7)
C23 0.0348(11) 0.0314(10) 0.0274(10) -0.0179(8) 0.0193(8) -0.0215(9)
C36 0.0110(7) 0.0157(7) 0.0129(7) -0.0064(6) -0.0002(5) -0.0028(6)
C20 0.0149(7) 0.0168(7) 0.0138(7) -0.0041(6) 0.0011(6) -0.0080(6)
C42 0.0286(9) 0.0128(8) 0.0210(8) -0.0065(7) 0.0049(7) -0.0058(7)
C7 0.0251(9) 0.0217(8) 0.0122(7) -0.0021(6) 0.0004(6) -0.0140(7)
C48 0.0156(7) 0.0143(7) 0.0195(8) -0.0077(6) 0.0033(6) -0.0063(6)
C43 0.0289(10) 0.0195(9) 0.0276(9) -0.0130(7) 0.0040(8) -0.0105(8)
C34 0.0187(8) 0.0119(7) 0.0214(8) -0.0069(6) 0.0012(6) -0.0034(6)
C4 0.0179(8) 0.0241(9) 0.0358(10) -0.0185(8) 0.0090(7) -0.0087(7)
C50 0.0229(9) 0.0244(9) 0.0230(8) -0.0137(7) 0.0121(7) -0.0153(7)
C6 0.0211(8) 0.0180(8) 0.0115(7) -0.0050(6) 0.0026(6) -0.0118(7)
C41 0.0231(9) 0.0174(8) 0.0281(10) -0.0078(7) 0.0020(7) -0.0031(7)
C51 0.0160(8) 0.0235(9) 0.0275(9) -0.0147(7) 0.0087(7) -0.0078(7)
C30 0.0152(8) 0.0203(8) 0.0363(10) -0.0167(8) 0.0082(7) -0.0082(7)
C26 0.0161(8) 0.0168(8) 0.0261(9) -0.0066(7) 0.0062(7) -0.0075(7)
C28 0.0246(9) 0.0228(8) 0.0194(8) -0.0123(7) 0.0098(7) -0.0139(7)
C29 0.0231(9) 0.0263(9) 0.0320(10) -0.0190(8) 0.0158(8) -0.0149(8)
C27 0.0161(7) 0.0160(7) 0.0168(7) -0.0104(6) 0.0049(6) -0.0077(6)
C46 0.0159(7) 0.0141(7) 0.0166(7) -0.0061(6) 0.0017(6) -0.0051(6)
C3 0.0267(10) 0.0305(10) 0.0413(11) -0.0256(9) 0.0224(9) -0.0177(8)
C40 0.0227(9) 0.0190(8) 0.0242(9) -0.0096(7) 0.0044(7) -0.0086(7)
C24 0.0302(10) 0.0261(10) 0.0463(12) -0.0224(9) 0.0268(9) -0.0174(8)
C44 0.0243(9) 0.0163(8) 0.0257(9) -0.0097(7) 0.0003(7) -0.0043(7)
C8 0.0202(8) 0.0168(8) 0.0208(8) -0.0008(7) -0.0014(7) -0.0104(7)

loop_
_atom_type_symbol
_atom_type_description
_atom_type_scat_dispersion_real
_atom_type_scat_dispersion_imag
_atom_type_scat_source
C C 0.0033 0.0016 'International Tables Vol C Tables 4.2.6.8 and 6.1.1.4'
H H 0.0000 0.0000 'International Tables Vol C Tables 4.2.6.8 and 6.1.1.4'
N N 0.0061 0.0033 'International Tables Vol C Tables 4.2.6.8 and 6.1.1.4'
Pt Pt -1.7033 8.3905 'International Tables Vol C Tables 4.2.6.8 and 6.1.1.4'
S S 0.1246 0.1234 'International Tables Vol C Tables 4.2.6.8 and 6.1.1.4'

loop_
_geom_angle_atom_site_label_1
_geom_angle_atom_site_label_2
_geom_angle_atom_site_label_3
_geom_angle
_geom_angle_site_symmetry_1
_geom_angle_site_symmetry_3
_geom_angle_publ_flag
N1 Pt1 N2 88.35(5) . . ?
C11 Pt1 N1 89.82(6) . . ?
C11 Pt1 N2 177.84(6) . . ?
C11 Pt1 C19 90.69(7) . . ?
C19 Pt1 N1 176.92(6) . . ?
C19 Pt1 N2 91.07(6) . . ?
N4 Pt2 N3 88.49(5) . . ?
C37 Pt2 N4 177.94(6) . . ?
C37 Pt2 N3 90.40(6) . . ?
C45 Pt2 N4 91.72(6) . . ?
C45 Pt2 N3 178.67(6) . . ?
C45 Pt2 C37 89.35(7) . . ?
C27 S2 C32 100.20(7) . . ?
C6 S1 C1 100.01(8) . . ?
C32 N4 Pt2 120.80(10) . . ?
C36 N4 Pt2 120.78(11) . . ?
C36 N4 C32 118.17(14) . . ?
C1 N1 Pt1 121.52(12) . . ?
C1 N1 C5 117.73(15) . . ?
C5 N1 Pt1 120.70(11) . . ?
C10 N2 Pt1 120.47(11) . . ?
C6 N2 Pt1 121.69(11) . . ?
C6 N2 C10 117.77(14) . . ?
C31 N3 Pt2 121.34(11) . . ?
C27 N3 Pt2 120.96(11) . . ?
C27 N3 C31 117.66(14) . . ?
N1 C1 S1 118.67(13) . . ?
N1 C1 C2 122.47(17) . . ?
C2 C1 S1 118.81(14) . . ?
C10 C9 H9 120.3 . . ?
C10 C9 C8 119.41(16) . . ?
C8 C9 H9 120.3 . . ?
C12 C11 Pt1 176.01(15) . . ?
N4 C32 S2 118.03(12) . . ?
N4 C32 C33 122.58(14) . . ?
C33 C32 S2 119.26(12) . . ?
C16 C15 H15 119.9 . . ?
C16 C15 C14 120.21(16) . . ?
C14 C15 H15 119.9 . . ?
C40 C39 C38 121.47(16) . . ?
C40 C39 C44 118.26(16) . . ?
C44 C39 C38 120.25(16) . . ?
C20 C19 Pt1 173.63(15) . . ?
C38 C37 Pt2 177.49(15) . . ?
N2 C10 C9 122.45(15) . . ?
N2 C10 H10 118.8 . . ?
C9 C10 H10 118.8 . . ?
C32 C33 H33 120.6 . . ?
C32 C33 C34 118.84(15) . . ?
C34 C33 H33 120.6 . . ?
C52 C47 C48 118.04(15) . . ?
C52 C47 C46 121.51(15) . . ?
C48 C47 C46 120.44(15) . . ?
C11 C12 C13 176.98(18) . . ?
C22 C21 C20 119.44(15) . . ?
C26 C21 C22 118.42(16) . . ?
C26 C21 C20 122.12(16) . . ?
C18 C13 C12 120.68(15) . . ?
C18 C13 C14 118.47(15) . . ?
C14 C13 C12 120.83(15) . . ?
C15 C16 H16 120.1 . . ?
C15 C16 C17 119.75(16) . . ?
C17 C16 H16 120.1 . . ?
C48 C49 H49 119.9 . . ?
C48 C49 C50 120.23(16) . . ?
C50 C49 H49 119.9 . . ?
C21 C22 H22 119.6 . . ?
C23 C22 C21 120.71(17) . . ?
C23 C22 H22 119.6 . . ?
C36 C35 H35 120.4 . . ?
C34 C35 H35 120.4 . . ?
C34 C35 C36 119.28(15) . . ?
C16 C17 H17 119.9 . . ?
C18 C17 C16 120.27(16) . . ?
C18 C17 H17 119.9 . . ?
N1 C5 H5 118.8 . . ?
N1 C5 C4 122.45(17) . . ?
C4 C5 H5 118.8 . . ?
C13 C18 H18 119.7 . . ?
C17 C18 C13 120.64(16) . . ?
C17 C18 H18 119.7 . . ?
C26 C25 H25 119.9 . . ?
C24 C25 H25 119.9 . . ?
C24 C25 C26 120.27(18) . . ?
C15 C14 C13 120.60(16) . . ?
C15 C14 H14 119.7 . . ?
C13 C14 H14 119.7 . . ?
C46 C45 Pt2 173.99(15) . . ?
C1 C2 H2 120.4 . . ?
C3 C2 C1 119.19(17) . . ?
C3 C2 H2 120.4 . . ?
N3 C31 H31 118.7 . . ?
N3 C31 C30 122.50(17) . . ?
C30 C31 H31 118.7 . . ?
C47 C52 H52 119.6 . . ?
C51 C52 C47 120.75(16) . . ?
C51 C52 H52 119.6 . . ?
C37 C38 C39 176.07(17) . . ?
C22 C23 H23 119.9 . . ?
C24 C23 C22 120.13(19) . . ?
C24 C23 H23 119.9 . . ?
N4 C36 C35 122.08(15) . . ?
N4 C36 H36 119.0 . . ?
C35 C36 H36 119.0 . . ?
C19 C20 C21 175.83(18) . . ?
C43 C42 H42 120.2 . . ?
C41 C42 H42 120.2 . . ?
C41 C42 C43 119.70(17) . . ?
C6 C7 H7 120.5 . . ?
C8 C7 H7 120.5 . . ?
C8 C7 C6 119.04(16) . . ?
C47 C48 H48 119.6 . . ?
C49 C48 C47 120.79(16) . . ?
C49 C48 H48 119.6 . . ?
C42 C43 H43 119.8 . . ?
C42 C43 C44 120.34(18) . . ?
C44 C43 H43 119.8 . . ?
C33 C34 H34 120.5 . . ?
C35 C34 C33 119.05(15) . . ?
C35 C34 H34 120.5 . . ?
C5 C4 H4 120.4 . . ?
C5 C4 C3 119.17(18) . . ?
C3 C4 H4 120.4 . . ?
C49 C50 H50 120.2 . . ?
C51 C50 C49 119.57(16) . . ?
C51 C50 H50 120.2 . . ?
N2 C6 S1 118.51(12) . . ?
N2 C6 C7 122.62(16) . . ?
C7 C6 S1 118.81(13) . . ?
C42 C41 H41 119.7 . . ?
C42 C41 C40 120.62(18) . . ?
C40 C41 H41 119.7 . . ?
C52 C51 H51 119.7 . . ?
C50 C51 C52 120.59(16) . . ?
C50 C51 H51 119.7 . . ?
C31 C30 H30 120.3 . . ?
C31 C30 C29 119.31(17) . . ?
C29 C30 H30 120.3 . . ?
C21 C26 H26 119.8 . . ?
C25 C26 C21 120.41(18) . . ?
C25 C26 H26 119.8 . . ?
C29 C28 H28 120.6 . . ?
C29 C28 C27 118.84(17) . . ?
C27 C28 H28 120.6 . . ?
C30 C29 H29 120.6 . . ?
C28 C29 C30 118.72(16) . . ?
C28 C29 H29 120.6 . . ?
N3 C27 S2 118.33(12) . . ?
N3 C27 C28 122.76(16) . . ?
C28 C27 S2 118.89(13) . . ?
C45 C46 C47 175.67(18) . . ?
C2 C3 C4 118.94(17) . . ?
C2 C3 H3 120.5 . . ?
C4 C3 H3 120.5 . . ?
C39 C40 H40 119.8 . . ?
C41 C40 C39 120.35(17) . . ?
C41 C40 H40 119.8 . . ?
C25 C24 H24 120.0 . . ?
C23 C24 C25 120.05(17) . . ?
C23 C24 H24 120.0 . . ?
C39 C44 H44 119.6 . . ?
C43 C44 C39 120.72(17) . . ?
C43 C44 H44 119.6 . . ?
C9 C8 C7 118.58(16) . . ?
C9 C8 H8 120.7 . . ?
C7 C8 H8 120.7 . . ?

loop_
_geom_bond_atom_site_label_1
_geom_bond_atom_site_label_2
_geom_bond_distance
_geom_bond_site_symmetry_2
_geom_bond_publ_flag
Pt1 N1 2.0828(14) . ?
Pt1 N2 2.0860(13) . ?
Pt1 C11 1.9503(17) . ?
Pt1 C19 1.9566(16) . ?
Pt2 N4 2.0806(13) . ?
Pt2 N3 2.0925(14) . ?
Pt2 C37 1.9496(16) . ?
Pt2 C45 1.9454(17) . ?
S2 C32 1.7790(16) . ?
S2 C27 1.7736(17) . ?
S1 C1 1.7751(19) . ?
S1 C6 1.7727(17) . ?
N4 C32 1.354(2) . ?
N4 C36 1.349(2) . ?
N1 C1 1.350(2) . ?
N1 C5 1.351(2) . ?
N2 C10 1.352(2) . ?
N2 C6 1.349(2) . ?
N3 C31 1.353(2) . ?
N3 C27 1.345(2) . ?
C1 C2 1.388(2) . ?
C9 H9 0.9500 . ?
C9 C10 1.383(2) . ?
C9 C8 1.385(3) . ?
C11 C12 1.212(2) . ?
C32 C33 1.382(2) . ?
C15 H15 0.9500 . ?
C15 C16 1.391(3) . ?
C15 C14 1.392(2) . ?
C39 C38 1.438(2) . ?
C39 C40 1.398(3) . ?
C39 C44 1.403(3) . ?
C19 C20 1.210(2) . ?
C37 C38 1.210(2) . ?
C10 H10 0.9500 . ?
C33 H33 0.9500 . ?
C33 C34 1.387(2) . ?
C47 C52 1.402(2) . ?
C47 C48 1.407(2) . ?
C47 C46 1.437(2) . ?
C12 C13 1.438(2) . ?
C21 C22 1.405(2) . ?
C21 C20 1.443(2) . ?
C21 C26 1.404(2) . ?
C13 C18 1.405(2) . ?
C13 C14 1.407(2) . ?
C16 H16 0.9500 . ?
C16 C17 1.395(2) . ?
C49 H49 0.9500 . ?
C49 C48 1.386(2) . ?
C49 C50 1.393(2) . ?
C22 H22 0.9500 . ?
C22 C23 1.389(2) . ?
C35 H35 0.9500 . ?
C35 C36 1.387(2) . ?
C35 C34 1.384(2) . ?
C17 H17 0.9500 . ?
C17 C18 1.389(2) . ?
C5 H5 0.9500 . ?
C5 C4 1.384(2) . ?
C18 H18 0.9500 . ?
C25 H25 0.9500 . ?
C25 C26 1.391(2) . ?
C25 C24 1.388(3) . ?
C14 H14 0.9500 . ?
C45 C46 1.213(2) . ?
C2 H2 0.9500 . ?
C2 C3 1.376(3) . ?
C31 H31 0.9500 . ?
C31 C30 1.381(2) . ?
C52 H52 0.9500 . ?
C52 C51 1.387(2) . ?
C23 H23 0.9500 . ?
C23 C24 1.385(3) . ?
C36 H36 0.9500 . ?
C42 H42 0.9500 . ?
C42 C43 1.381(3) . ?
C42 C41 1.381(3) . ?
C7 H7 0.9500 . ?
C7 C6 1.388(2) . ?
C7 C8 1.386(3) . ?
C48 H48 0.9500 . ?
C43 H43 0.9500 . ?
C43 C44 1.389(2) . ?
C34 H34 0.9500 . ?
C4 H4 0.9500 . ?
C4 C3 1.384(3) . ?
C50 H50 0.9500 . ?
C50 C51 1.383(3) . ?
C41 H41 0.9500 . ?
C41 C40 1.394(3) . ?
C51 H51 0.9500 . ?
C30 H30 0.9500 . ?
C30 C29 1.385(3) . ?
C26 H26 0.9500 . ?
C28 H28 0.9500 . ?
C28 C29 1.384(3) . ?
C28 C27 1.390(2) . ?
C29 H29 0.9500 . ?
C3 H3 0.9500 . ?
C40 H40 0.9500 . ?
C24 H24 0.9500 . ?
C44 H44 0.9500 . ?
C8 H8 0.9500 . ?

loop_
_geom_torsion_atom_site_label_1
_geom_torsion_atom_site_label_2
_geom_torsion_atom_site_label_3
_geom_torsion_atom_site_label_4
_geom_torsion
_geom_torsion_site_symmetry_1
_geom_torsion_site_symmetry_2
_geom_torsion_site_symmetry_3
_geom_torsion_site_symmetry_4
_geom_torsion_publ_flag
Pt1 N1 C1 S1 3.07(18) . . . . ?
Pt1 N1 C1 C2 -179.62(13) . . . . ?
Pt1 N1 C5 C4 179.84(13) . . . . ?
Pt1 N2 C10 C9 -178.69(12) . . . . ?
Pt1 N2 C6 S1 -2.66(18) . . . . ?
Pt1 N2 C6 C7 -179.78(13) . . . . ?
Pt2 N4 C32 S2 9.63(17) . . . . ?
Pt2 N4 C32 C33 -174.55(12) . . . . ?
Pt2 N4 C36 C35 174.56(12) . . . . ?
Pt2 N3 C31 C30 173.82(13) . . . . ?
Pt2 N3 C27 S2 5.02(17) . . . . ?
Pt2 N3 C27 C28 -173.09(12) . . . . ?
S2 C32 C33 C34 175.89(13) . . . . ?
S1 C1 C2 C3 177.26(14) . . . . ?
N4 C32 C33 C34 0.1(3) . . . . ?
N1 C1 C2 C3 0.0(3) . . . . ?
N1 C5 C4 C3 -0.4(3) . . . . ?
N3 C31 C30 C29 -0.1(3) . . . . ?
C1 S1 C6 N2 58.05(15) . . . . ?
C1 S1 C6 C7 -124.73(15) . . . . ?
C1 N1 C5 C4 2.0(3) . . . . ?
C1 C2 C3 C4 1.7(3) . . . . ?
C32 S2 C27 N3 53.98(14) . . . . ?
C32 S2 C27 C28 -127.84(14) . . . . ?
C32 N4 C36 C35 0.3(2) . . . . ?
C32 C33 C34 C35 0.1(3) . . . . ?
C15 C16 C17 C18 1.4(2) . . . . ?
C10 N2 C6 S1 -179.64(12) . . . . ?
C10 N2 C6 C7 3.2(2) . . . . ?
C10 C9 C8 C7 3.3(3) . . . . ?
C47 C52 C51 C50 0.9(3) . . . . ?
C12 C13 C18 C17 175.96(15) . . . . ?
C12 C13 C14 C15 -176.36(15) . . . . ?
C21 C22 C23 C24 -0.1(3) . . . . ?
C16 C15 C14 C13 0.0(2) . . . . ?
C16 C17 C18 C13 0.9(2) . . . . ?
C49 C50 C51 C52 -1.7(3) . . . . ?
C22 C21 C26 C25 0.4(3) . . . . ?
C22 C23 C24 C25 -0.3(3) . . . . ?
C5 N1 C1 S1 -179.12(12) . . . . ?
C5 N1 C1 C2 -1.8(2) . . . . ?
C5 C4 C3 C2 -1.5(3) . . . . ?
C18 C13 C14 C15 2.2(2) . . . . ?
C14 C15 C16 C17 -1.8(2) . . . . ?
C14 C13 C18 C17 -2.6(2) . . . . ?
C31 N3 C27 S2 -177.38(12) . . . . ?
C31 N3 C27 C28 4.5(2) . . . . ?
C31 C30 C29 C28 3.4(3) . . . . ?
C52 C47 C48 C49 -1.6(2) . . . . ?
C38 C39 C40 C41 -178.69(17) . . . . ?
C38 C39 C44 C43 179.08(17) . . . . ?
C36 N4 C32 S2 -176.13(12) . . . . ?
C36 N4 C32 C33 -0.3(2) . . . . ?
C36 C35 C34 C33 -0.1(3) . . . . ?
C20 C21 C22 C23 178.90(16) . . . . ?
C20 C21 C26 C25 -178.43(16) . . . . ?
C42 C43 C44 C39 -0.7(3) . . . . ?
C42 C41 C40 C39 -0.1(3) . . . . ?
C48 C47 C52 C51 0.7(3) . . . . ?
C48 C49 C50 C51 0.8(3) . . . . ?
C43 C42 C41 C40 -0.2(3) . . . . ?
C34 C35 C36 N4 -0.1(2) . . . . ?
C50 C49 C48 C47 0.9(3) . . . . ?
C6 S1 C1 N1 -58.39(14) . . . . ?
C6 S1 C1 C2 124.20(14) . . . . ?
C6 N2 C10 C9 -1.7(2) . . . . ?
C6 C7 C8 C9 -1.9(3) . . . . ?
C41 C42 C43 C44 0.5(3) . . . . ?
C26 C21 C22 C23 0.1(3) . . . . ?
C26 C25 C24 C23 0.7(3) . . . . ?
C29 C28 C27 S2 -179.42(13) . . . . ?
C29 C28 C27 N3 -1.3(3) . . . . ?
C27 S2 C32 N4 -62.91(14) . . . . ?
C27 S2 C32 C33 121.13(14) . . . . ?
C27 N3 C31 C30 -3.8(2) . . . . ?
C27 C28 C29 C30 -2.7(3) . . . . ?
C46 C47 C52 C51 -178.76(16) . . . . ?
C46 C47 C48 C49 177.86(16) . . . . ?
C40 C39 C44 C43 0.4(3) . . . . ?
C24 C25 C26 C21 -0.8(3) . . . . ?
C44 C39 C40 C41 0.0(3) . . . . ?
C8 C9 C10 N2 -1.6(2) . . . . ?
C8 C7 C6 S1 -178.60(14) . . . . ?
C8 C7 C6 N2 -1.5(3) . . . . ?
